data_4067535
loop_
_publ_author_name
'Evans, William J.'
'Walensky, Justin R.'
'Ziller, Joseph W.'

_publ_section_title
;
 Insertion Reactivity of CO2, PhNCO, Me3CC\\tb N, and Me3CN\\tb C with the
 Uranium&#x2212;Alkynyl Bonds in (C5Me5)2U(C\\tb CPh)2
;
_journal_issue 4
_journal_name_full Organometallics
_journal_page_first 945
_journal_paper_doi 10.1021/om901006t
_journal_volume 29
_journal_year 2010
_chemical_formula_sum 'C39 H43 U'
_chemical_formula_weight 749.76
_chemical_name_systematic
; 
 ? 
;
_space_group_IT_number 14
_symmetry_cell_setting monoclinic
_symmetry_space_group_name_Hall '-P 2ybc'
_symmetry_space_group_name_H-M 'P 1 21/c 1'
_atom_sites_solution_hydrogens geom
_atom_sites_solution_primary direct
_atom_sites_solution_secondary difmap
_audit_creation_method SHELXTL
_cell_angle_alpha 90.00
_cell_angle_beta 94.5480(10)
_cell_angle_gamma 90.00
_cell_formula_units_Z 4
_cell_length_a 8.8439(8)
_cell_length_b 10.7190(10)
_cell_length_c 34.967(3)
_cell_measurement_reflns_used 9867
_cell_measurement_temperature 148(2)
_cell_measurement_theta_max 28.22
_cell_measurement_theta_min 2.23
_cell_volume 3304.4(5)
_computing_cell_refinement 'Bruker SMART APEX2/SAINT'
_computing_data_collection 'Bruker SMART APEX2'
_computing_data_reduction 'Bruker SAINT'
_computing_molecular_graphics 'Bruker SHELXTL'
_computing_publication_material 'Bruker SHELXTL'
_computing_structure_refinement 'SHELXL-97 (Sheldrick, 2008)'
_computing_structure_solution 'SHELXS-97 (Sheldrick, 2008)'
_diffrn_ambient_temperature 148(2)
_diffrn_measured_fraction_theta_full 0.995
_diffrn_measured_fraction_theta_max 0.995
_diffrn_measurement_device_type 'Bruker SMART APEX II CCD'
_diffrn_measurement_method 'phi and omega'
_diffrn_radiation_monochromator graphite
_diffrn_radiation_source 'fine-focus sealed tube'
_diffrn_radiation_type MoK\a
_diffrn_radiation_wavelength 0.71073
_diffrn_reflns_av_R_equivalents 0.0188
_diffrn_reflns_av_sigmaI/netI 0.0135
_diffrn_reflns_limit_h_max 11
_diffrn_reflns_limit_h_min -11
_diffrn_reflns_limit_k_max 13
_diffrn_reflns_limit_k_min -13
_diffrn_reflns_limit_l_max 44
_diffrn_reflns_limit_l_min -44
_diffrn_reflns_number 36221
_diffrn_reflns_theta_full 27.10
_diffrn_reflns_theta_max 27.10
_diffrn_reflns_theta_min 1.17
_exptl_absorpt_coefficient_mu 4.936
_exptl_absorpt_correction_T_max 0.5056
_exptl_absorpt_correction_T_min 0.3011
_exptl_absorpt_correction_type multi-scan
_exptl_absorpt_process_details 'Bruker SADABS'
_exptl_crystal_colour red
_exptl_crystal_density_diffrn 1.507
_exptl_crystal_density_meas ?
_exptl_crystal_density_method 'not measured'
_exptl_crystal_description irregular
_exptl_crystal_F_000 1476
_exptl_crystal_size_max 0.32
_exptl_crystal_size_mid 0.23
_exptl_crystal_size_min 0.16
_refine_diff_density_max 2.873
_refine_diff_density_min -1.426
_refine_diff_density_rms 0.122
_refine_ls_extinction_method none
_refine_ls_goodness_of_fit_ref 1.113
_refine_ls_hydrogen_treatment constr
_refine_ls_matrix_type full
_refine_ls_number_parameters 364
_refine_ls_number_reflns 7264
_refine_ls_number_restraints 14
_refine_ls_restrained_S_all 1.113
_refine_ls_R_factor_all 0.0412
_refine_ls_R_factor_gt 0.0342
_refine_ls_shift/su_max 0.012
_refine_ls_shift/su_mean 0.000
_refine_ls_structure_factor_coef Fsqd
_refine_ls_weighting_details 'calc w=1/[\s^2^(Fo^2^)+(0.0232P)^2^+21.1505P] where P=(Fo^2^+2Fc^2^)/3'
_refine_ls_weighting_scheme calc
_refine_ls_wR_factor_gt 0.0760
_refine_ls_wR_factor_ref 0.0789
_reflns_number_gt 6063
_reflns_number_total 7264
_reflns_threshold_expression >2sigma(I)
_cod_data_source_file om901006t_si_002.cif
_cod_data_source_block (C5Me5)2U(CCPh)2
_cod_depositor_comments
;
The following automatic conversions were performed:

'_symmetry_cell_setting' value 'Monoclinic' changed to 'monoclinic'
according to /home/saulius/struct/CIF-dictionaries/cif_core.dic
dictionary named 'cif_core.dic' version 2.4.1 from 2010-06-29.

Automatic conversion script
Id: cif_fix_values 1715 2011-07-08 13:25:40Z adriana 

The following automatic conversions were performed:

'_exptl_crystal_density_meas' value 'none' was changed to '?' - the
value is perceived as not measured.

Automatic conversion script
Id: cif_fix_values 3008 2015-01-20 13:52:24Z robertas 
;
_cod_original_sg_symbol_H-M P2(1)/c
_cod_database_code 4067535

loop_
_symmetry_equiv_pos_as_xyz
'x, y, z'
'-x, y+1/2, -z+1/2'
'-x, -y, -z'
'x, -y-1/2, z-1/2'

loop_
_atom_site_label
_atom_site_type_symbol
_atom_site_fract_x
_atom_site_fract_y
_atom_site_fract_z
_atom_site_U_iso_or_equiv
_atom_site_adp_type
_atom_site_occupancy
_atom_site_symmetry_multiplicity
_atom_site_calc_flag
_atom_site_refinement_flags
U1 U 0.960864(16) -0.000936(16) 0.143920(4) 0.01572(6) Uani 1 1 d .
C1 C 1.0684(5) -0.1431(4) 0.20493(12) 0.0174(8) Uani 1 1 d .
C2 C 1.1788(5) -0.0512(4) 0.20034(13) 0.0200(9) Uani 1 1 d .
C3 C 1.2445(5) -0.0741(4) 0.16523(14) 0.0212(9) Uani 1 1 d .
C4 C 1.1727(5) -0.1808(4) 0.14808(12) 0.0188(9) Uani 1 1 d .
C5 C 1.0646(5) -0.2240(4) 0.17273(12) 0.0174(8) Uani 1 1 d .
C6 C 0.9831(6) -0.1639(5) 0.23994(13) 0.0265(10) Uani 1 1 d .
H6A H 1.0383 -0.2240 0.2569 0.040 Uiso 1 1 calc R
H6B H 0.8818 -0.1966 0.2322 0.040 Uiso 1 1 calc R
H6C H 0.9736 -0.0846 0.2535 0.040 Uiso 1 1 calc R
C7 C 1.2240(6) 0.0503(5) 0.22857(16) 0.0341(12) Uani 1 1 d .
H7A H 1.3101 0.0221 0.2458 0.051 Uiso 1 1 calc R
H7B H 1.1382 0.0701 0.2436 0.051 Uiso 1 1 calc R
H7C H 1.2531 0.1249 0.2147 0.051 Uiso 1 1 calc R
C8 C 1.3791(5) -0.0071(6) 0.15144(18) 0.0382(13) Uani 1 1 d .
H8A H 1.4723 -0.0398 0.1648 0.057 Uiso 1 1 calc R
H8B H 1.3708 0.0823 0.1567 0.057 Uiso 1 1 calc R
H8C H 1.3822 -0.0202 0.1238 0.057 Uiso 1 1 calc R
C9 C 1.2067(6) -0.2399(6) 0.11057(15) 0.0351(13) Uani 1 1 d .
H9A H 1.2378 -0.3268 0.1150 0.053 Uiso 1 1 calc R
H9B H 1.2886 -0.1939 0.0996 0.053 Uiso 1 1 calc R
H9C H 1.1156 -0.2375 0.0927 0.053 Uiso 1 1 calc R
C10 C 0.9774(6) -0.3441(4) 0.16855(15) 0.0269(10) Uani 1 1 d .
H10A H 1.0340 -0.4103 0.1828 0.040 Uiso 1 1 calc R
H10B H 0.9632 -0.3669 0.1414 0.040 Uiso 1 1 calc R
H10C H 0.8782 -0.3336 0.1788 0.040 Uiso 1 1 calc R
C11 C 0.8046(5) 0.1683(4) 0.09726(11) 0.0165(8) Uani 1 1 d .
C12 C 0.8911(5) 0.2417(4) 0.12503(13) 0.0204(9) Uani 1 1 d .
C13 C 1.0465(5) 0.2278(4) 0.11826(14) 0.0241(10) Uani 1 1 d .
C14 C 1.0560(5) 0.1465(4) 0.08669(13) 0.0226(10) Uani 1 1 d .
C15 C 0.9066(5) 0.1097(4) 0.07365(11) 0.0176(9) Uani 1 1 d .
C16 C 0.6350(5) 0.1592(5) 0.09283(15) 0.0272(10) Uani 1 1 d .
H16A H 0.5948 0.2206 0.0739 0.041 Uiso 1 1 calc R
H16B H 0.5941 0.1758 0.1176 0.041 Uiso 1 1 calc R
H16C H 0.6054 0.0752 0.0841 0.041 Uiso 1 1 calc R
C17 C 0.8283(7) 0.3327(5) 0.15239(14) 0.0331(12) Uani 1 1 d .
H17A H 0.8219 0.4157 0.1406 0.050 Uiso 1 1 calc R
H17B H 0.8951 0.3361 0.1761 0.050 Uiso 1 1 calc R
H17C H 0.7268 0.3058 0.1583 0.050 Uiso 1 1 calc R
C18 C 1.1738(7) 0.3003(5) 0.13877(18) 0.0419(15) Uani 1 1 d .
H18A H 1.1709 0.3867 0.1296 0.063 Uiso 1 1 calc R
H18B H 1.2710 0.2624 0.1336 0.063 Uiso 1 1 calc R
H18C H 1.1626 0.2991 0.1664 0.063 Uiso 1 1 calc R
C19 C 1.1953(6) 0.1153(6) 0.06608(17) 0.0388(14) Uani 1 1 d .
H19A H 1.1842 0.1498 0.0401 0.058 Uiso 1 1 calc R
H19B H 1.2068 0.0245 0.0647 0.058 Uiso 1 1 calc R
H19C H 1.2852 0.1514 0.0801 0.058 Uiso 1 1 calc R
C20 C 0.8645(6) 0.0348(5) 0.03825(14) 0.0303(11) Uani 1 1 d .
H20A H 0.8625 0.0893 0.0157 0.046 Uiso 1 1 calc R
H20B H 0.7640 -0.0023 0.0400 0.046 Uiso 1 1 calc R
H20C H 0.9394 -0.0315 0.0359 0.046 Uiso 1 1 calc R
C21 C 0.8096(5) 0.0648(4) 0.19420(13) 0.0228(9) Uani 1 1 d .
C22 C 0.7343(5) 0.0924(4) 0.22042(13) 0.0184(9) Uani 1 1 d .
C23 C 0.6448(5) 0.1247(4) 0.25168(12) 0.0179(9) Uani 1 1 d .
C24 C 0.5654(5) 0.2370(4) 0.25136(13) 0.0218(9) Uani 1 1 d .
H24A H 0.5704 0.2930 0.2304 0.026 Uiso 1 1 calc R
C25 C 0.4784(5) 0.2675(5) 0.28163(14) 0.0257(10) Uani 1 1 d .
H25A H 0.4235 0.3438 0.2811 0.031 Uiso 1 1 calc R
C26 C 0.4720(5) 0.1869(5) 0.31232(14) 0.0280(11) Uani 1 1 d .
H26A H 0.4133 0.2081 0.3330 0.034 Uiso 1 1 calc R
C27 C 0.5514(6) 0.0749(5) 0.31302(14) 0.0281(11) Uani 1 1 d .
H27A H 0.5466 0.0195 0.3341 0.034 Uiso 1 1 calc R
C28 C 0.6377(5) 0.0441(5) 0.28294(13) 0.0228(9) Uani 1 1 d .
H28A H 0.6923 -0.0323 0.2836 0.027 Uiso 1 1 calc R
C29 C 0.7925(6) -0.1460(5) 0.11016(12) 0.0226(10) Uani 1 1 d .
C30 C 0.6989(5) -0.2122(4) 0.09264(13) 0.0220(9) Uani 1 1 d .
C31 C 0.5879(5) -0.2906(5) 0.07222(13) 0.0211(9) Uani 1 1 d .
C32 C 0.5053(6) -0.2488(5) 0.03930(15) 0.0298(11) Uani 1 1 d .
H32A H 0.5228 -0.1673 0.0299 0.036 Uiso 1 1 calc R
C33 C 0.3975(6) -0.3247(6) 0.01997(16) 0.0388(13) Uani 1 1 d .
H33A H 0.3406 -0.2942 -0.0023 0.047 Uiso 1 1 calc R
C34 C 0.3725(6) -0.4432(6) 0.03267(17) 0.0369(13) Uani 1 1 d .
H34A H 0.3000 -0.4954 0.0190 0.044 Uiso 1 1 calc R
C35 C 0.4535(6) -0.4864(5) 0.06551(17) 0.0344(12) Uani 1 1 d .
H35A H 0.4353 -0.5680 0.0746 0.041 Uiso 1 1 calc R
C36 C 0.5608(5) -0.4115(5) 0.08511(14) 0.0249(10) Uani 1 1 d .
H36A H 0.6165 -0.4423 0.1075 0.030 Uiso 1 1 calc R
C37 C -0.0468(14) -0.5909(5) 0.04195(17) 0.058(4) Uiso 0.50 1 d PD
C38 C -0.0729(10) -0.4703(6) 0.05453(10) 0.030(2) Uiso 0.50 1 d PD
C39 C -0.0564(11) -0.3697(4) 0.03008(17) 0.037(3) Uiso 0.50 1 d PD
C40 C -0.0060(8) -0.38951(9) -0.00608(12) 0.0494(16) Uiso 1 1 d D
C41 C 0.0175(13) -0.5103(2) -0.01884(12) 0.047(3) Uiso 0.50 1 d PD

loop_
_atom_site_aniso_label
_atom_site_aniso_U_11
_atom_site_aniso_U_22
_atom_site_aniso_U_33
_atom_site_aniso_U_23
_atom_site_aniso_U_13
_atom_site_aniso_U_12
U1 0.01356(8) 0.01632(8) 0.01732(8) 0.00149(7) 0.00155(5) -0.00033(7)
C1 0.017(2) 0.020(2) 0.0154(19) 0.0021(17) -0.0011(15) 0.0050(17)
C2 0.015(2) 0.020(2) 0.024(2) 0.0004(18) -0.0096(17) 0.0022(17)
C3 0.0102(19) 0.025(2) 0.028(2) 0.0077(19) -0.0013(17) 0.0028(17)
C4 0.014(2) 0.024(2) 0.019(2) -0.0001(18) 0.0010(16) 0.0074(17)
C5 0.018(2) 0.016(2) 0.018(2) 0.0022(16) -0.0024(16) 0.0036(17)
C6 0.027(2) 0.033(3) 0.019(2) 0.006(2) 0.0038(19) 0.008(2)
C7 0.030(3) 0.027(3) 0.043(3) -0.009(2) -0.012(2) 0.001(2)
C8 0.016(2) 0.043(3) 0.056(3) 0.020(3) 0.003(2) 0.000(2)
C9 0.032(3) 0.048(3) 0.026(3) -0.006(2) 0.008(2) 0.015(3)
C10 0.029(3) 0.021(2) 0.030(3) 0.000(2) -0.004(2) 0.000(2)
C11 0.021(2) 0.023(2) 0.0061(18) 0.0078(16) 0.0011(15) 0.0031(17)
C12 0.028(2) 0.014(2) 0.019(2) 0.0048(17) 0.0001(18) 0.0002(18)
C13 0.023(2) 0.021(2) 0.027(2) 0.0103(19) -0.0028(18) -0.0065(19)
C14 0.019(2) 0.025(2) 0.024(2) 0.0119(19) 0.0062(18) -0.0013(18)
C15 0.020(2) 0.023(2) 0.0095(19) 0.0063(16) 0.0033(15) 0.0005(17)
C16 0.017(2) 0.032(3) 0.033(3) 0.008(2) 0.0054(19) 0.003(2)
C17 0.058(4) 0.019(2) 0.022(2) 0.002(2) 0.006(2) 0.006(2)
C18 0.040(3) 0.031(3) 0.052(4) 0.010(3) -0.015(3) -0.014(3)
C19 0.023(3) 0.057(4) 0.038(3) 0.019(3) 0.014(2) 0.005(3)
C20 0.040(3) 0.032(3) 0.019(2) 0.001(2) 0.006(2) -0.003(2)
C21 0.023(2) 0.022(2) 0.023(2) 0.0032(19) 0.0011(18) 0.0019(19)
C22 0.016(2) 0.019(2) 0.021(2) 0.0018(17) 0.0005(16) 0.0002(17)
C23 0.016(2) 0.021(2) 0.016(2) -0.0018(17) 0.0014(16) -0.0020(17)
C24 0.021(2) 0.022(2) 0.023(2) -0.0016(18) 0.0012(17) -0.0017(18)
C25 0.019(2) 0.026(2) 0.032(3) -0.011(2) 0.0015(19) 0.0004(19)
C26 0.020(2) 0.042(3) 0.023(2) -0.012(2) 0.0055(18) -0.002(2)
C27 0.030(3) 0.037(3) 0.018(2) 0.001(2) 0.0037(19) -0.001(2)
C28 0.019(2) 0.027(2) 0.022(2) -0.0025(19) 0.0009(17) 0.0024(18)
C29 0.030(3) 0.028(2) 0.0091(19) -0.0001(18) 0.0005(17) 0.000(2)
C30 0.019(2) 0.022(2) 0.025(2) -0.0017(19) 0.0010(18) 0.0007(18)
C31 0.016(2) 0.029(2) 0.018(2) -0.0059(18) 0.0018(17) -0.0016(18)
C32 0.023(2) 0.036(3) 0.029(3) 0.002(2) -0.003(2) -0.006(2)
C33 0.028(3) 0.056(4) 0.030(3) -0.006(3) -0.010(2) -0.006(3)
C34 0.023(3) 0.045(3) 0.041(3) -0.017(3) -0.005(2) -0.008(2)
C35 0.028(3) 0.025(3) 0.051(3) -0.009(2) 0.008(2) -0.005(2)
C36 0.022(2) 0.026(2) 0.027(2) -0.002(2) 0.0035(19) 0.0009(19)

loop_
_atom_type_symbol
_atom_type_description
_atom_type_scat_dispersion_real
_atom_type_scat_dispersion_imag
_atom_type_scat_source
C C 0.0033 0.0016 'International Tables Vol C Tables 4.2.6.8 and 6.1.1.4'
H H 0.0000 0.0000 'International Tables Vol C Tables 4.2.6.8 and 6.1.1.4'
U U -9.6767 9.6646 'International Tables Vol C Tables 4.2.6.8 and 6.1.1.4'

loop_
_geom_angle_atom_site_label_1
_geom_angle_atom_site_label_2
_geom_angle_atom_site_label_3
_geom_angle
_geom_angle_site_symmetry_1
_geom_angle_site_symmetry_3
Cnt1 U1 C21 101.8 . .
Cnt1 U1 C29 103.2 . .
Cnt2 U1 C21 102.1 . .
Cnt2 U1 C29 101.0 . .
Cnt1 U1 Cnt2 141.7 . .
C21 U1 C29 100.99(16) . .
C21 U1 C3 116.55(15) . .
C29 U1 C3 118.60(16) . .
C21 U1 C4 126.80(14) . .
C29 U1 C4 87.95(15) . .
C3 U1 C4 30.69(14) . .
C21 U1 C2 86.02(15) . .
C29 U1 C2 127.55(15) . .
C3 U1 C2 30.63(14) . .
C4 U1 C2 50.39(14) . .
C21 U1 C5 100.25(14) . .
C29 U1 C5 77.92(14) . .
C3 U1 C5 50.18(13) . .
C4 U1 C5 30.31(13) . .
C2 U1 C5 49.84(13) . .
C21 U1 C1 76.77(14) . .
C29 U1 C1 100.77(14) . .
C3 U1 C1 50.10(13) . .
C4 U1 C1 50.10(13) . .
C2 U1 C1 29.98(14) . .
C5 U1 C1 30.17(13) . .
C21 U1 C14 126.05(15) . .
C29 U1 C14 103.27(15) . .
C3 U1 C14 92.13(14) . .
C4 U1 C14 101.60(14) . .
C2 U1 C14 114.00(14) . .
C5 U1 C14 131.58(14) . .
C1 U1 C14 141.83(13) . .
C21 U1 C15 117.56(14) . .
C29 U1 C15 77.36(14) . .
C3 U1 C15 118.07(13) . .
C4 U1 C15 115.58(13) . .
C2 U1 C15 143.76(14) . .
C5 U1 C15 137.90(13) . .
C1 U1 C15 165.66(13) . .
C14 U1 C15 30.06(13) . .
C21 U1 C13 99.31(16) . .
C29 U1 C13 126.62(15) . .
C3 U1 C13 94.36(14) . .
C4 U1 C13 116.82(14) . .
C2 U1 C13 102.60(14) . .
C5 U1 C13 144.40(14) . .
C1 U1 C13 131.88(14) . .
C14 U1 C13 29.95(15) . .
C15 U1 C13 49.54(14) . .
C21 U1 C11 87.56(14) . .
C29 U1 C11 82.65(15) . .
C3 U1 C11 140.98(13) . .
C4 U1 C11 145.58(13) . .
C2 U1 C11 149.79(14) . .
C5 U1 C11 160.10(13) . .
C1 U1 C11 164.32(13) . .
C14 U1 C11 49.55(13) . .
C15 U1 C11 30.01(12) . .
C13 U1 C11 49.56(13) . .
C21 U1 C12 76.69(15) . .
C29 U1 C12 112.18(15) . .
C3 U1 C12 122.20(14) . .
C4 U1 C12 146.85(14) . .
C2 U1 C12 119.95(14) . .
C5 U1 C12 169.77(13) . .
C1 U1 C12 140.84(13) . .
C14 U1 C12 49.59(14) . .
C15 U1 C12 49.65(13) . .
C13 U1 C12 30.04(14) . .
C11 U1 C12 30.12(13) . .
C2 C1 C5 108.1(4) . .
C2 C1 C6 126.5(4) . .
C5 C1 C6 124.9(4) . .
C2 C1 U1 73.9(2) . .
C5 C1 U1 74.7(2) . .
C6 C1 U1 123.5(3) . .
C1 C2 C3 108.3(4) . .
C1 C2 C7 125.7(5) . .
C3 C2 C7 126.0(4) . .
C1 C2 U1 76.2(2) . .
C3 C2 U1 73.7(2) . .
C7 C2 U1 118.2(3) . .
C4 C3 C2 107.7(4) . .
C4 C3 C8 126.1(5) . .
C2 C3 C8 125.7(5) . .
C4 C3 U1 74.9(2) . .
C2 C3 U1 75.6(2) . .
C8 C3 U1 121.3(3) . .
C5 C4 C3 107.9(4) . .
C5 C4 C9 125.7(4) . .
C3 C4 C9 126.4(4) . .
C5 C4 U1 76.5(2) . .
C3 C4 U1 74.4(2) . .
C9 C4 U1 116.2(3) . .
C4 C5 C1 108.0(4) . .
C4 C5 C10 126.0(4) . .
C1 C5 C10 125.5(4) . .
C4 C5 U1 73.2(2) . .
C1 C5 U1 75.1(2) . .
C10 C5 U1 124.1(3) . .
C15 C11 C12 108.0(4) . .
C15 C11 C16 126.1(4) . .
C12 C11 C16 125.9(4) . .
C15 C11 U1 74.9(2) . .
C12 C11 U1 75.0(2) . .
C16 C11 U1 118.1(3) . .
C13 C12 C11 107.6(4) . .
C13 C12 C17 125.8(5) . .
C11 C12 C17 125.9(4) . .
C13 C12 U1 74.9(3) . .
C11 C12 U1 74.9(2) . .
C17 C12 U1 123.4(3) . .
C14 C13 C12 108.2(4) . .
C14 C13 C18 127.0(5) . .
C12 C13 C18 124.4(5) . .
C14 C13 U1 74.9(3) . .
C12 C13 U1 75.1(3) . .
C18 C13 U1 121.5(3) . .
C13 C14 C15 108.1(4) . .
C13 C14 C19 127.5(5) . .
C15 C14 C19 123.9(5) . .
C13 C14 U1 75.2(3) . .
C15 C14 U1 75.0(2) . .
C19 C14 U1 122.0(3) . .
C11 C15 C14 108.0(4) . .
C11 C15 C20 126.2(4) . .
C14 C15 C20 125.4(4) . .
C11 C15 U1 75.1(2) . .
C14 C15 U1 74.9(2) . .
C20 C15 U1 121.6(3) . .
C22 C21 U1 176.8(4) . .
C21 C22 C23 179.8(5) . .
C24 C23 C28 119.1(4) . .
C24 C23 C22 120.6(4) . .
C28 C23 C22 120.3(4) . .
C23 C24 C25 120.3(4) . .
C26 C25 C24 120.1(5) . .
C25 C26 C27 120.1(4) . .
C28 C27 C26 120.0(5) . .
C27 C28 C23 120.4(5) . .
C30 C29 U1 174.9(4) . .
C29 C30 C31 179.6(5) . .
C32 C31 C36 118.3(4) . .
C32 C31 C30 121.1(5) . .
C36 C31 C30 120.6(4) . .
C33 C32 C31 120.7(5) . .
C34 C33 C32 120.6(5) . .
C33 C34 C35 119.5(5) . .
C36 C35 C34 120.5(5) . .
C35 C36 C31 120.4(5) . .
C41 C37 C40 60.07(7) 3_545 3_545
C41 C37 C38 60.12(9) 3_545 .
C40 C37 C38 120.18(11) 3_545 .
C37 C38 C39 119.89(8) . .
C37 C38 C41 59.91(9) . 3_545
C39 C38 C41 60.22(9) . 3_545
C40 C39 C38 119.80(11) . .
C40 C39 C41 59.94(7) . 3_545
C38 C39 C41 59.90(9) . 3_545
C37 C40 C39 179.0(10) 3_545 .
C37 C40 C41 59.97(10) 3_545 .
C39 C40 C41 120.09(11) . .
C37 C40 C41 119.68(12) 3_545 3_545
C39 C40 C41 60.26(10) . 3_545
C41 C40 C41 60.18(9) . 3_545
C37 C41 C40 59.97(7) 3_545 .
C37 C41 C40 173.2(12) 3_545 3_545
C40 C41 C40 119.82(9) . 3_545
C37 C41 C38 59.97(8) 3_545 3_545
C40 C41 C38 119.92(13) . 3_545
C40 C41 C38 119.64(13) 3_545 3_545
C37 C41 C41 119.5(2) 3_545 3_545
C40 C41 C41 59.96(7) . 3_545
C40 C41 C41 59.86(7) 3_545 3_545
C38 C41 C41 172.2(15) 3_545 3_545
C37 C41 C39 119.60(19) 3_545 3_545
C40 C41 C39 174.1(12) . 3_545
C40 C41 C39 59.80(7) 3_545 3_545
C38 C41 C39 59.88(8) 3_545 3_545
C41 C41 C39 119.3(2) 3_545 3_545

loop_
_geom_bond_atom_site_label_1
_geom_bond_atom_site_label_2
_geom_bond_distance
_geom_bond_site_symmetry_2
U1 Cnt1 2.421 .
U1 Cnt2 2.458 .
U1 C21 2.398(5) .
U1 C29 2.398(5) .
U1 C3 2.677(4) .
U1 C4 2.684(4) .
U1 C2 2.701(4) .
U1 C5 2.726(4) .
U1 C1 2.730(4) .
U1 C14 2.735(4) .
U1 C15 2.736(4) .
U1 C13 2.738(4) .
U1 C11 2.740(4) .
U1 C12 2.741(4) .
C1 C2 1.405(6) .
C1 C5 1.420(6) .
C1 C6 1.505(6) .
C2 C3 1.421(7) .
C2 C7 1.502(7) .
C3 C4 1.419(7) .
C3 C8 1.502(6) .
C4 C5 1.415(6) .
C4 C9 1.508(6) .
C5 C10 1.502(6) .
C11 C15 1.417(6) .
C11 C12 1.424(6) .
C11 C16 1.499(6) .
C12 C13 1.420(7) .
C12 C17 1.504(7) .
C13 C14 1.414(7) .
C13 C18 1.503(7) .
C14 C15 1.419(6) .
C14 C19 1.514(7) .
C15 C20 1.497(6) .
C21 C22 1.211(6) .
C22 C23 1.442(6) .
C23 C24 1.393(6) .
C23 C28 1.399(6) .
C24 C25 1.396(6) .
C25 C26 1.382(7) .
C26 C27 1.390(7) .
C27 C28 1.387(7) .
C29 C30 1.218(7) .
C30 C31 1.438(6) .
C31 C32 1.388(7) .
C31 C36 1.399(7) .
C32 C33 1.388(7) .
C33 C34 1.370(9) .
C34 C35 1.384(8) .
C35 C36 1.382(7) .
C37 C41 1.389(2) 3_545
C37 C40 1.3889(10) 3_545
C37 C38 1.3898(9) .
C38 C39 1.3916(9) .
C38 C41 1.3918(19) 3_545
C39 C40 1.3900(10) .
C39 C41 1.396(2) 3_545
C40 C37 1.3890(10) 3_545
C40 C41 1.3904(9) .
C40 C41 1.3919(9) 3_545
C41 C37 1.389(2) 3_545
C41 C40 1.3918(9) 3_545
C41 C38 1.392(2) 3_545
C41 C41 1.395(2) 3_545
C41 C39 1.396(2) 3_545
